data_4003266
loop_
_publ_author_name
'Engel, Emile R.'
'Smith, Vincent J.'
'Bezuidenhout, Charl X.'
'Barbour, Leonard J.'

_publ_section_title
;
 Thermoresponsive Organic Inclusion Compounds: Modification of Thermal
 Expansion Behavior by Simple Guest Replacement
;
_journal_issue 14
_journal_name_full 'Chemistry of Materials'
_journal_page_first 5073
_journal_paper_doi 10.1021/acs.chemmater.6b01916
_journal_volume 28
_journal_year 2016
_chemical_formula_moiety 'C12 H24 O6, 2(C2 H3 N)'
_chemical_formula_sum 'C16 H30 N2 O6'
_chemical_formula_weight 346.42
_chemical_name_common 240K
_space_group_crystal_system monoclinic
_space_group_IT_number 14
_space_group_name_Hall '-P 2yn'
_space_group_name_H-M_alt 'P 1 21/n 1'
_atom_sites_solution_hydrogens geom
_atom_sites_solution_primary direct
_atom_sites_solution_secondary difmap
_audit_creation_date 2015-10-06
_audit_creation_method
;
Olex2 1.2
(compiled 2014.09.19 svn.r3010 for OlexSys, GUI svn.r4874)
;
_cell_angle_alpha 90.00
_cell_angle_beta 104.9150(10)
_cell_angle_gamma 90.00
_cell_formula_units_Z 2
_cell_length_a 9.14650(10)
_cell_length_b 8.43580(10)
_cell_length_c 13.6024(2)
_cell_measurement_reflns_used 5962
_cell_measurement_temperature 240(2)
_cell_measurement_theta_max 22.56
_cell_measurement_theta_min 2.42
_cell_volume 1014.17(2)
_computing_cell_refinement 'Bruker SAINT'
_computing_data_collection 'Bruker APEX2'
_computing_data_reduction 'Bruker SAINT'
_computing_molecular_graphics 'Olex2 (Dolomanov et al., 2009)'
_computing_publication_material 'Olex2 (Dolomanov et al., 2009)'
_computing_structure_refinement 'ShelXL (Sheldrick, 2008)'
_computing_structure_solution 'ShelXS (Sheldrick, 2008)'
_diffrn_ambient_temperature 240(2)
_diffrn_measured_fraction_theta_full 0.999
_diffrn_measured_fraction_theta_max 0.999
_diffrn_measurement_device_type 'Bruker APEX-II CCD'
_diffrn_measurement_method '\f and \w scans'
_diffrn_radiation_monochromator 'INCOATEC quazar mirrior optics'
_diffrn_radiation_type MoK\a
_diffrn_radiation_wavelength 0.71073
_diffrn_reflns_av_R_equivalents 0.0257
_diffrn_reflns_av_unetI/netI 0.0116
_diffrn_reflns_limit_h_max 12
_diffrn_reflns_limit_h_min -12
_diffrn_reflns_limit_k_max 11
_diffrn_reflns_limit_k_min -11
_diffrn_reflns_limit_l_max 18
_diffrn_reflns_limit_l_min -18
_diffrn_reflns_number 27189
_diffrn_reflns_theta_full 28.32
_diffrn_reflns_theta_max 28.32
_diffrn_reflns_theta_min 2.42
_diffrn_source 'INCOATEC Mo micro source'
_diffrn_source_type 'Bruker APEX II DUO QUAZAR'
_diffrn_standards_number 0
_exptl_absorpt_coefficient_mu 0.086
_exptl_absorpt_correction_T_max 0.9830
_exptl_absorpt_correction_T_min 0.9746
_exptl_absorpt_correction_type multi-scan
_exptl_crystal_colour colourless
_exptl_crystal_density_diffrn 1.134
_exptl_crystal_density_method 'not measured'
_exptl_crystal_description 'hexagonal block'
_exptl_crystal_F_000 376
_exptl_crystal_size_max 0.3
_exptl_crystal_size_mid 0.2
_exptl_crystal_size_min 0.2
_refine_diff_density_max 0.124
_refine_diff_density_min -0.156
_refine_diff_density_rms 0.030
_refine_ls_extinction_method none
_refine_ls_goodness_of_fit_ref 1.095
_refine_ls_hydrogen_treatment mixed
_refine_ls_matrix_type full
_refine_ls_number_parameters 139
_refine_ls_number_reflns 2525
_refine_ls_number_restraints 0
_refine_ls_restrained_S_all 1.095
_refine_ls_R_factor_all 0.0779
_refine_ls_R_factor_gt 0.0552
_refine_ls_shift/su_max 0.000
_refine_ls_shift/su_mean 0.000
_refine_ls_structure_factor_coef Fsqd
_refine_ls_weighting_details 'calc w=1/[\s^2^(Fo^2^)+(0.0659P)^2^+0.2690P] where P=(Fo^2^+2Fc^2^)/3'
_refine_ls_weighting_scheme calc
_refine_ls_wR_factor_gt 0.1670
_refine_ls_wR_factor_ref 0.1839
_reflns_number_gt 1711
_reflns_number_total 2525
_reflns_threshold_expression >2sigma(I)
_cod_data_source_file 2_240k.cif
_cod_data_source_block c:
_cod_database_code 4003266
_olex2_refinement_description
;
1. Others
 Fixed Sof: N1A(0.55) N1B(0.45) C7A(0.55) H7A1(0.55) H7A2(0.55) H7A3(0.55)
 C7B(0.45) H7B1(0.45) H7B2(0.45) H7B3(0.45) C8A(0.55) C8B(0.45)
 Fixed Uiso: H1A(0.139) H1B(0.139) H2A(0.135) H2B(0.135) H3A(0.132) H3B(0.132)
 H4A(0.133) H4B(0.133) H5A(0.131) H5B(0.131) H6A(0.14) H6B(0.14) H7A1(0.097)
 H7A2(0.097) H7A3(0.097) H7B1(0.125) H7B2(0.125) H7B3(0.125)
 Fixed X: H1A(0.0409) H1B(0.0898) H2A(0.2457) H2B(0.1979) H3A(0.4582)
 H3B(0.4285) H4A(0.6801) H4B(0.7111) H5A(0.8678) H5B(0.7205) H6A(0.8346)
 H6B(0.9815) H7A1(0.4943) H7A2(0.3552) H7A3(0.5105) H7B1(0.5394) H7B2(0.4089)
 H7B3(0.4073)
 Fixed Y: H1A(0.3564) H1B(0.5197) H2A(0.5833) H2B(0.4226) H3A(0.3418)
 H3B(0.4826) H4A(0.5748) H4B(0.4322) H5A(0.6619) H5B(0.7498) H6A(0.7756)
 H6B(0.6802) H7A1(0.7569) H7A2(0.653) H7A3(0.6454) H7B1(0.7364) H7B2(0.7234)
 H7B3(0.6115)
 Fixed Z: H1A(0.2978) H1B(0.3551) H2A(0.2439) H2B(0.1834) H3A(0.2408)
 H3B(0.1605) H4A(0.2255) H4B(0.3044) H5A(0.3562) H5B(0.3694) H6A(0.5476)
 H6B(0.5413) H7A1(0.4472) H7A2(0.4583) H7A3(0.5431) H7B1(0.5255) H7B2(0.4236)
 H7B3(0.5168)
;
_olex2_submission_special_instructions 'No special instructions were received'

loop_
_space_group_symop_id
_space_group_symop_operation_xyz
1 'x, y, z'
2 '-x+1/2, y+1/2, -z+1/2'
3 '-x, -y, -z'
4 'x-1/2, -y-1/2, z-1/2'

loop_
_atom_site_label
_atom_site_type_symbol
_atom_site_fract_x
_atom_site_fract_y
_atom_site_fract_z
_atom_site_U_iso_or_equiv
_atom_site_adp_type
_atom_site_occupancy
_atom_site_symmetry_multiplicity
_atom_site_calc_flag
_atom_site_refinement_flags
_atom_site_disorder_assembly
_atom_site_disorder_group
O1 O 0.26044(18) 0.39464(17) 0.33356(13) 0.0875(5) Uani 1 1 d . . .
O2 O 0.5235(2) 0.55047(17) 0.30078(11) 0.0844(5) Uani 1 1 d . . .
O3 O 0.78996(18) 0.57626(17) 0.46857(15) 0.0906(5) Uani 1 1 d . . .
N1A N 0.3606(7) 0.9411(10) 0.5926(6) 0.108(2) Uani 0.55 1 d P A 1
N1B N 0.2736(11) 0.9167(13) 0.5597(8) 0.127(3) Uani 0.45 1 d P B 2
C1 C 0.1172(3) 0.4077(4) 0.3525(3) 0.1161(11) Uani 1 1 d . . .
H1A H 0.0409 0.3564 0.2978 0.139 Uiso 1 1 calc R . .
H1B H 0.0898 0.5197 0.3551 0.139 Uiso 1 1 calc R . .
C2 C 0.2704(4) 0.4706(3) 0.2416(2) 0.1129(11) Uani 1 1 d . . .
H2A H 0.2457 0.5833 0.2439 0.135 Uiso 1 1 calc R . .
H2B H 0.1979 0.4226 0.1834 0.135 Uiso 1 1 calc R . .
C3 C 0.4258(5) 0.4526(3) 0.22962(17) 0.1096(11) Uani 1 1 d . . .
H3A H 0.4582 0.3418 0.2408 0.132 Uiso 1 1 calc R . .
H3B H 0.4285 0.4826 0.1605 0.132 Uiso 1 1 calc R . .
C4 C 0.6746(4) 0.5416(3) 0.2935(2) 0.1108(11) Uani 1 1 d . . .
H4A H 0.6801 0.5748 0.2255 0.133 Uiso 1 1 calc R . .
H4B H 0.7111 0.4322 0.3044 0.133 Uiso 1 1 calc R . .
C5 C 0.7693(3) 0.6461(3) 0.3708(3) 0.1094(11) Uani 1 1 d . . .
H5A H 0.8678 0.6619 0.3562 0.131 Uiso 1 1 calc R . .
H5B H 0.7205 0.7498 0.3694 0.131 Uiso 1 1 calc R . .
C6 C 0.8785(3) 0.6694(3) 0.5493(3) 0.1166(11) Uani 1 1 d . . .
H6A H 0.8346 0.7756 0.5476 0.140 Uiso 1 1 calc R . .
H6B H 0.9815 0.6802 0.5413 0.140 Uiso 1 1 calc R . .
C7A C 0.4422(14) 0.7137(10) 0.4950(9) 0.065(3) Uani 0.55 1 d P A 1
H7A1 H 0.4943 0.7569 0.4472 0.097 Uiso 0.55 1 calc PR A 1
H7A2 H 0.3552 0.6530 0.4583 0.097 Uiso 0.55 1 calc PR A 1
H7A3 H 0.5105 0.6454 0.5431 0.097 Uiso 0.55 1 calc PR A 1
C7B C 0.432(2) 0.7166(18) 0.4972(13) 0.083(6) Uani 0.45 1 d P B 2
H7B1 H 0.5394 0.7364 0.5255 0.125 Uiso 0.45 1 calc PR B 2
H7B2 H 0.4089 0.7234 0.4236 0.125 Uiso 0.45 1 calc PR B 2
H7B3 H 0.4073 0.6115 0.5168 0.125 Uiso 0.45 1 calc PR B 2
C8A C 0.3928(15) 0.841(3) 0.5488(15) 0.065(2) Uani 0.55 1 d P A 1
C8B C 0.3488(19) 0.829(3) 0.5337(17) 0.071(4) Uani 0.45 1 d P B 2

loop_
_atom_site_aniso_label
_atom_site_aniso_U_11
_atom_site_aniso_U_22
_atom_site_aniso_U_33
_atom_site_aniso_U_23
_atom_site_aniso_U_13
_atom_site_aniso_U_12
O1 0.0835(10) 0.0663(9) 0.0961(11) -0.0094(8) -0.0073(8) 0.0128(7)
O2 0.1313(13) 0.0661(8) 0.0662(8) -0.0039(7) 0.0444(8) 0.0158(8)
O3 0.0793(10) 0.0608(8) 0.1419(15) -0.0038(9) 0.0470(10) -0.0015(7)
N1A 0.123(5) 0.088(3) 0.127(5) -0.028(3) 0.057(4) 0.014(4)
N1B 0.171(8) 0.113(6) 0.122(7) 0.010(5) 0.083(7) 0.062(7)
C1 0.0705(16) 0.0858(17) 0.167(3) -0.0286(19) -0.0155(17) 0.0094(13)
C2 0.163(3) 0.0690(14) 0.0712(14) -0.0112(12) -0.0341(16) 0.0171(16)
C3 0.201(3) 0.0727(15) 0.0528(12) -0.0082(10) 0.0282(16) 0.0217(18)
C4 0.168(3) 0.0849(16) 0.117(2) 0.0159(15) 0.106(2) 0.0316(18)
C5 0.118(2) 0.0703(14) 0.178(3) 0.0173(18) 0.106(2) 0.0097(14)
C6 0.0641(14) 0.0765(16) 0.211(4) -0.029(2) 0.0390(18) -0.0109(12)
C7A 0.079(6) 0.044(4) 0.074(7) -0.007(4) 0.023(5) 0.021(4)
C7B 0.084(9) 0.091(10) 0.077(10) 0.025(7) 0.026(7) 0.016(7)
C8A 0.071(5) 0.058(3) 0.068(6) -0.001(3) 0.026(4) 0.005(4)
C8B 0.099(11) 0.063(6) 0.056(6) 0.007(4) 0.032(7) 0.017(8)

loop_
_atom_type_symbol
_atom_type_description
_atom_type_scat_dispersion_real
_atom_type_scat_dispersion_imag
_atom_type_scat_source
C C 0.0033 0.0016 'International Tables Vol C Tables 4.2.6.8 and 6.1.1.4'
H H 0.0000 0.0000 'International Tables Vol C Tables 4.2.6.8 and 6.1.1.4'
N N 0.0061 0.0033 'International Tables Vol C Tables 4.2.6.8 and 6.1.1.4'
O O 0.0106 0.0060 'International Tables Vol C Tables 4.2.6.8 and 6.1.1.4'

loop_
_geom_angle_atom_site_label_1
_geom_angle_atom_site_label_2
_geom_angle_atom_site_label_3
_geom_angle
_geom_angle_site_symmetry_1
_geom_angle_site_symmetry_3
C1 O1 C2 113.5(2) . .
C3 O2 C4 112.4(2) . .
C5 O3 C6 113.9(2) . .
O1 C1 H1A 109.9 . .
O1 C1 H1B 109.9 . .
O1 C1 C6 108.8(2) . 3_666
H1A C1 H1B 108.3 . .
C6 C1 H1A 109.9 3_666 .
C6 C1 H1B 109.9 3_666 .
O1 C2 H2A 109.8 . .
O1 C2 H2B 109.8 . .
O1 C2 C3 109.3(2) . .
H2A C2 H2B 108.3 . .
C3 C2 H2A 109.8 . .
C3 C2 H2B 109.8 . .
O2 C3 C2 108.83(19) . .
O2 C3 H3A 109.9 . .
O2 C3 H3B 109.9 . .
C2 C3 H3A 109.9 . .
C2 C3 H3B 109.9 . .
H3A C3 H3B 108.3 . .
O2 C4 H4A 109.9 . .
O2 C4 H4B 109.9 . .
O2 C4 C5 108.94(18) . .
H4A C4 H4B 108.3 . .
C5 C4 H4A 109.9 . .
C5 C4 H4B 109.9 . .
O3 C5 C4 109.4(2) . .
O3 C5 H5A 109.8 . .
O3 C5 H5B 109.8 . .
C4 C5 H5A 109.8 . .
C4 C5 H5B 109.8 . .
H5A C5 H5B 108.2 . .
O3 C6 C1 109.4(2) . 3_666
O3 C6 H6A 109.8 . .
O3 C6 H6B 109.8 . .
C1 C6 H6A 109.8 3_666 .
C1 C6 H6B 109.8 3_666 .
H6A C6 H6B 108.2 . .
H7B1 C7B H7B2 109.5 . .
H7B1 C7B H7B3 109.5 . .
H7B2 C7B H7B3 109.5 . .
C8B C7B H7B1 109.5 . .
C8B C7B H7B2 109.5 . .
C8B C7B H7B3 109.5 . .
N1A C8A C7A 177.1(13) . .
N1B C8B C7B 176.1(19) . .

loop_
_geom_bond_atom_site_label_1
_geom_bond_atom_site_label_2
_geom_bond_distance
_geom_bond_site_symmetry_2
O1 C1 1.404(3) .
O1 C2 1.430(4) .
O2 C3 1.404(3) .
O2 C4 1.413(3) .
O3 C5 1.422(3) .
O3 C6 1.422(4) .
N1A C8A 1.11(2) .
N1B C8B 1.13(3) .
C1 H1A 0.9800 .
C1 H1B 0.9800 .
C1 C6 1.477(5) 3_666
C2 H2A 0.9800 .
C2 H2B 0.9800 .
C2 C3 1.479(5) .
C3 H3A 0.9800 .
C3 H3B 0.9800 .
C4 H4A 0.9800 .
C4 H4B 0.9800 .
C4 C5 1.472(4) .
C5 H5A 0.9800 .
C5 H5B 0.9800 .
C6 C1 1.477(5) 3_666
C6 H6A 0.9800 .
C6 H6B 0.9800 .
C7A H7A1 0.9700 .
C7A H7A2 0.9700 .
C7A H7A3 0.9700 .
C7A C8A 1.44(2) .
C7B H7B1 0.9700 .
C7B H7B2 0.9700 .
C7B H7B3 0.9700 .
C7B C8B 1.39(3) .

loop_
_geom_torsion_atom_site_label_1
_geom_torsion_atom_site_label_2
_geom_torsion_atom_site_label_3
_geom_torsion_atom_site_label_4
_geom_torsion
_geom_torsion_site_symmetry_4
O1 C2 C3 O2 -72.2(2) .
O2 C4 C5 O3 73.4(2) .
C1 O1 C2 C3 179.0(2) .
C2 O1 C1 C6 -178.0(2) 3_666
C3 O2 C4 C5 -179.5(2) .
C4 O2 C3 C2 -179.3(2) .
C5 O3 C6 C1 175.6(2) 3_666
C6 O3 C5 C4 -179.12(19) .
